data_8101601
loop_
_publ_author_name
'Z\"urcher, Fabio'
'Nesper, Reinhard'

_publ_section_title
;
Crystal structure of two pentastrontium trisilicidogermanides, 
Sr~5~Si~1.7~Ge~1.3~ and Sr~5~Si~2.87~Ge~0.13~
;
_journal_issue 4
_journal_name_full 'Zeitschrift f\"ur Kristallographie - New Crystal Structures'
_journal_page_first 413
_journal_page_last 414
_journal_volume 214
_journal_year 1999
_chemical_formula_moiety Sr5Si2.87Ge0.13
_chemical_formula_sum 'Ge0.13 Si2.87 Sr5'
_chemical_formula_weight 527.93
_space_group_IT_number 140
_symmetry_cell_setting tetragonal
_symmetry_space_group_name_Hall '-I 4 2c'
_symmetry_space_group_name_H-M 'I 4/m c m'
_cell_angle_alpha 90.00
_cell_angle_beta 90.00
_cell_angle_gamma 90.00
_cell_formula_units_Z 4
_cell_length_a 8.079(6)
_cell_length_b 8.079(6)
_cell_length_c 15.72(1)
_cell_measurement_temperature 298(2)
_cell_volume 1026(1)
_diffrn_ambient_temperature 298(2)
_exptl_crystal_density_diffrn 3.418
_refine_ls_R_factor_obs 0.0263
_refine_ls_wR_factor_obs 0.0692
_cod_database_code 8101601

loop_
_symmetry_equiv_pos_as_xyz
'x, y, z'
'-x, -y, z'
'-y, x, z'
'y, -x, z'
'-x, y, -z+1/2'
'x, -y, -z+1/2'
'y, x, -z+1/2'
'-y, -x, -z+1/2'
'x+1/2, y+1/2, z+1/2'
'-x+1/2, -y+1/2, z+1/2'
'-y+1/2, x+1/2, z+1/2'
'y+1/2, -x+1/2, z+1/2'
'-x+1/2, y+1/2, -z+1'
'x+1/2, -y+1/2, -z+1'
'y+1/2, x+1/2, -z+1'
'-y+1/2, -x+1/2, -z+1'
'-x, -y, -z'
'x, y, -z'
'y, -x, -z'
'-y, x, -z'
'x, -y, z-1/2'
'-x, y, z-1/2'
'-y, -x, z-1/2'
'y, x, z-1/2'
'-x+1/2, -y+1/2, -z+1/2'
'x+1/2, y+1/2, -z+1/2'
'y+1/2, -x+1/2, -z+1/2'
'-y+1/2, x+1/2, -z+1/2'
'x+1/2, -y+1/2, z'
'-x+1/2, y+1/2, z'
'-y+1/2, -x+1/2, z'
'y+1/2, x+1/2, z'

loop_
_atom_site_aniso_label
_atom_site_aniso_U_11
_atom_site_aniso_U_22
_atom_site_aniso_U_33
_atom_site_aniso_U_23
_atom_site_aniso_U_13
_atom_site_aniso_U_12
Sr1 0.0233(6) 0.0233(6) 0.0528(10) 0.000 0.000 0.000
Sr2 0.0259(5) 0.0259(5) 0.0262(6) -0.0021(2) -0.0021(2) -0.0002(3)
Si1 0.0272(17) 0.0272(17) 0.025(2) 0.000 0.000 0.000
Ge1 0.0272(17) 0.0272(17) 0.025(2) 0.000 0.000 0.000
Si2 0.0188(10) 0.0188(10) 0.0226(14) 0.000 0.000 0.0004(12)

loop_
_atom_site_label
_atom_site_type_symbol
_atom_site_fract_x
_atom_site_fract_y
_atom_site_fract_z
_atom_site_U_iso_or_equiv
_atom_site_thermal_displace_type
_atom_site_occupancy
_atom_site_calc_flag
_atom_site_refinement_flags
_atom_site_disorder_group
Sr1 Sr 0.0000 0.0000 0.0000 0.0332(5) Uani 1 d S .
Sr2 Sr 0.17856(7) 0.67856(7) 0.14133(5) 0.0260(4) Uani 1 d S .
Si1 Si 0.0000 0.0000 0.2500 0.0266(15) Uani 0.874(13) d SP .
Ge1 Ge 0.0000 0.0000 0.2500 0.0266(15) Uani 0.126(13) d SP .
Si2 Si 0.3919(2) 0.8919(2) 0.0000 0.0201(7) Uani 1 d S .

loop_
_geom_bond_atom_site_label_1
_geom_bond_atom_site_label_2
_geom_bond_distance
_geom_bond_site_symmetry_2
_geom_bond_publ_flag
Sr1 Si2 3.2842(14) 19_455 ?
Sr1 Si2 3.2842(14) 3_655 ?
Sr1 Si2 3.2842(14) 17_565 ?
Sr1 Si2 3.2842(14) 1_545 ?
Sr1 Sr2 3.7093(6) 19_455 ?
Sr1 Sr2 3.7093(6) 3_655 ?
Sr1 Sr2 3.7093(6) 2_565 ?
Sr1 Sr2 3.7093(6) 18_545 ?
Sr1 Sr2 3.7093(6) 4_455 ?
Sr1 Sr2 3.7093(6) 20_655 ?
Sr1 Sr2 3.7093(6) 1_545 ?
Sr1 Sr2 3.7093(6) 17_565 ?
Sr1 Si1 3.9293(3) . ?
Sr1 Si1 3.9293(3) 17 ?
Sr1 Si2 4.990(2) 17_665 ?
Sr1 Si2 4.990(2) 1_445 ?
Sr1 Si2 4.990(2) 19_465 ?
Sr1 Si2 4.990(2) 3_645 ?
Sr2 Si2 3.2593(13) 19_465 ?
Sr2 Si2 3.2593(13) 3_655 ?
Sr2 Si2 3.297(2) . ?
Sr2 Si1 3.4267(5) 25 ?
Sr2 Si1 3.4267(5) 1_565 ?
Sr2 Sr1 3.7093(6) 13_554 ?
Sr2 Sr1 3.7093(6) 1_565 ?
Sr2 Sr2 3.7860(15) 25_565 ?
Sr2 Sr2 4.0803(16) 2_565 ?
Sr2 Sr2 4.2012(6) 3_665 ?
Sr2 Sr2 4.2012(6) 4_565 ?
Sr2 Sr2 4.2012(6) 3_655 ?
Sr2 Sr2 4.2012(6) 4_465 ?
Sr2 Sr2 4.4426(15) 18 ?
Sr2 Sr2 4.4714(14) 27_455 ?
Sr2 Sr2 4.4714(14) 28 ?
Sr2 Si2 5.387(3) 17_675 ?
Si1 Sr2 3.4267(5) 4_455 ?
Si1 Sr2 3.4267(5) 27_455 ?
Si1 Sr2 3.4267(5) 25 ?
Si1 Sr2 3.4267(5) 1_545 ?
Si1 Sr2 3.4267(5) 28_545 ?
Si1 Sr2 3.4267(5) 3_655 ?
Si1 Sr2 3.4267(5) 2_565 ?
Si1 Sr2 3.4267(5) 26_445 ?
Si1 Sr1 3.9293(3) 5 ?
Si1 Si2 5.1210(9) 27_455 ?
Si1 Si2 5.1210(9) 19_455 ?
Si1 Si2 5.1210(9) 9_445 ?
Si1 Si2 5.1210(9) 17_565 ?
Si1 Si2 5.1210(9) 1_545 ?
Si1 Si2 5.1210(9) 3_655 ?
Si1 Si2 5.1210(9) 11_545 ?
Si1 Si2 5.1210(9) 25 ?
Si2 Si2 2.471(6) 17_675 ?
Si2 Sr2 3.2593(13) 4_565 ?
Si2 Sr2 3.2593(13) 3_665 ?
Si2 Sr2 3.2593(13) 20_665 ?
Si2 Sr2 3.2593(13) 19_565 ?
Si2 Sr1 3.2841(14) 13_554 ?
Si2 Sr1 3.2841(14) 1_565 ?
Si2 Sr2 3.297(2) 18 ?
Si2 Si2 4.644(2) 19_465 ?
Si2 Si2 4.644(2) 3_655 ?
Si2 Si2 4.645(2) 19_565 ?
Si2 Si2 4.645(2) 3_665 ?
Si2 Sr1 4.990(2) 13_564 ?
Si2 Sr1 4.990(2) 1_665 ?
Si2 Si1 5.1210(9) 9_554 ?
Si2 Si1 5.1210(9) 17_565 ?
Si2 Si1 5.1210(9) 25 ?
Si2 Si1 5.1210(9) 1_565 ?
Si2 Sr2 5.387(3) 2_675 ?
